data_2108434
loop_
_publ_author_name
'Larsen, Finn Krebs'
'Hasen Mamakhel, Aref'
'Overgaard, Jacob'
'J\/orgensen, Jens-Erik'
'Kato, Kenichi'
'Brummerstedt Iversen, Bo'

_publ_section_title
;
 Accessing the rich carbon nitride materials chemistry by heat treatments
 of ammonium thiocyanate, NH~4~SCN
;
_journal_coeditor_code PX5012SUP1
_journal_issue 4
_journal_name_full 'Acta Crystallographica Section B'
_journal_page_first
;
;
_journal_paper_doi 10.1107/S2052520619005791
_journal_volume 75
_journal_year 2019
_chemical_formula_moiety 'C H6 N3, C N S'
_chemical_formula_sum 'C2 H6 N4 S'
_chemical_formula_weight 118.16
_space_group_IT_number 2
_space_group_name_Hall '-P 1'
_space_group_name_H-M_alt 'P -1'
_symmetry_cell_setting triclinic
_symmetry_space_group_name_Hall '-P 1'
_symmetry_space_group_name_H-M 'P -1'
_audit_creation_date 2006-10-17T09:35:09-00:00
_audit_creation_method 'WinGX routine CIF_UPDATE'
_cell_angle_alpha 90.8810(10)
_cell_angle_beta 104.3120(10)
_cell_angle_gamma 101.7830(10)
_cell_formula_units_Z 4
_cell_length_a 6.9149(2)
_cell_length_b 7.00120(10)
_cell_length_c 12.3713(3)
_cell_measurement_reflns_used 4126
_cell_measurement_temperature 100(2)
_cell_measurement_theta_max 30.27
_cell_measurement_theta_min 5.38
_cell_volume 566.74(2)
_computing_cell_refinement 'Saint+ (Bruker-Nonius, 2006)'
_computing_data_collection 'Apex2 (Bruker-Nonius, 2006)'
_computing_data_reduction 'Saint+ (Bruker-Nonius, 2006)'
_computing_molecular_graphics 'Ortep-3 for Windows (Farrugia, 1997)'
_computing_publication_material 'WinGX publication routines (Farrugia, 1999)'
_computing_structure_refinement 'SHELXL-97 (Sheldrick, 1997)'
_computing_structure_solution 'SHELXS-97 (Sheldrick, 1997)'
_diffrn_ambient_temperature 100
_diffrn_detector_area_resol_mean 8.333
_diffrn_measured_fraction_theta_full 0.989
_diffrn_measured_fraction_theta_max 0.989
_diffrn_measurement_device_type 'Bruker X8 APEX-II diffractometer'
_diffrn_measurement_method '\f-scans and \w-scans'
_diffrn_radiation_probe x-ray
_diffrn_radiation_type MoK\a
_diffrn_radiation_wavelength 0.71073
_diffrn_reflns_av_R_equivalents 0.0279
_diffrn_reflns_limit_h_max 9
_diffrn_reflns_limit_h_min -9
_diffrn_reflns_limit_k_max 9
_diffrn_reflns_limit_k_min -9
_diffrn_reflns_limit_l_max 17
_diffrn_reflns_limit_l_min -17
_diffrn_reflns_number 10559
_diffrn_reflns_theta_full 30.32
_diffrn_reflns_theta_max 30.32
_diffrn_reflns_theta_min 5.23
_diffrn_source 'fine-focus sealed tube'
_diffrn_standards_number 0
_exptl_absorpt_coefficient_mu 0.45
_exptl_absorpt_correction_type none
_exptl_crystal_colour colorless
_exptl_crystal_density_diffrn 1.385
_exptl_crystal_density_method 'not measured'
_exptl_crystal_description block
_exptl_crystal_F_000 248
_exptl_crystal_size_max 0.4
_exptl_crystal_size_mid 0.2
_exptl_crystal_size_min 0.15
_refine_diff_density_max 0.339
_refine_diff_density_min -0.231
_refine_ls_extinction_method none
_refine_ls_goodness_of_fit_ref 1.043
_refine_ls_hydrogen_treatment constr
_refine_ls_matrix_type full
_refine_ls_number_parameters 127
_refine_ls_number_reflns 3358
_refine_ls_number_restraints 0
_refine_ls_restrained_S_all 1.043
_refine_ls_R_factor_gt 0.028
_refine_ls_shift/su_max 0.001
_refine_ls_structure_factor_coef Fsqd
_refine_ls_weighting_details 'calc w=1/[\s^2^(Fo^2^)+(0.0345P)^2^+0.1355P] where P=(Fo^2^+2Fc^2^)/3'
_refine_ls_weighting_scheme calc
_refine_ls_wR_factor_ref 0.0734
_reflns_number_gt 2946
_reflns_number_total 3358
_reflns_threshold_expression >2sigma(I)
_cod_data_source_file px5012sup1.cif
_cod_data_source_block 1
_cod_database_code 2108434

loop_
_symmetry_equiv_pos_as_xyz
'x, y, z'
'-x, -y, -z'

loop_
_atom_site_label
_atom_site_type_symbol
_atom_site_fract_x
_atom_site_fract_y
_atom_site_fract_z
_atom_site_U_iso_or_equiv
_atom_site_adp_type
_atom_site_occupancy
_atom_site_calc_flag
_atom_site_refinement_flags
S1 S 0.30634(4) 0.09222(4) 0.18451(2) 0.02259(8) Uani 1 d .
N1 N -0.10593(16) -0.04369(16) 0.18671(8) 0.0251(2) Uani 1 d .
C1 C 0.06338(18) 0.01223(16) 0.18419(8) 0.0196(2) Uani 1 d .
S2 S 0.27220(4) 0.56264(4) 0.41160(2) 0.02008(7) Uani 1 d .
N2 N -0.11364(15) 0.45179(15) 0.25730(8) 0.0235(2) Uani 1 d .
C2 C 0.04475(17) 0.49779(16) 0.32144(8) 0.0183(2) Uani 1 d .
N11 N 0.28326(14) 0.07546(15) 0.45830(7) 0.01961(18) Uani 1 d .
H11A H 0.2937 -0.0298 0.4223 0.024 Uiso 1 calc R
H11B H 0.2973 0.1885 0.4278 0.024 Uiso 1 calc R
N10 N 0.22496(15) -0.10672(15) 0.60463(8) 0.02152(19) Uani 1 d .
H10A H 0.2011 -0.1148 0.6712 0.026 Uiso 1 calc R
H10B H 0.2348 -0.2119 0.5683 0.026 Uiso 1 calc R
N12 N 0.23124(15) 0.22191(15) 0.61375(8) 0.02180(19) Uani 1 d .
H12A H 0.2074 0.2138 0.6804 0.026 Uiso 1 calc R
H12B H 0.2453 0.3352 0.5835 0.026 Uiso 1 calc R
C10 C 0.24603(14) 0.06367(16) 0.55911(8) 0.01600(19) Uani 1 d .
N21 N 0.34328(15) 0.60124(16) 0.14441(7) 0.0233(2) Uani 1 d .
H21A H 0.3499 0.4954 0.1814 0.028 Uiso 1 calc R
H21B H 0.374 0.7167 0.181 0.028 Uiso 1 calc R
N20 N 0.27987(16) 0.74633(15) -0.02284(8) 0.0230(2) Uani 1 d .
H20A H 0.2446 0.7369 -0.0964 0.028 Uiso 1 calc R
H20B H 0.3106 0.8618 0.0137 0.028 Uiso 1 calc R
C20 C 0.28667(15) 0.58657(17) 0.03296(8) 0.0179(2) Uani 1 d .
N22 N 0.24046(15) 0.41257(15) -0.02200(8) 0.02242(19) Uani 1 d .
H22A H 0.2052 0.403 -0.0956 0.027 Uiso 1 calc R
H22B H 0.245 0.3067 0.0151 0.027 Uiso 1 calc R

loop_
_atom_site_aniso_label
_atom_site_aniso_U_11
_atom_site_aniso_U_22
_atom_site_aniso_U_33
_atom_site_aniso_U_23
_atom_site_aniso_U_13
_atom_site_aniso_U_12
S1 0.02838(14) 0.02036(15) 0.02027(13) 0.00187(10) 0.00766(10) 0.00626(11)
N1 0.0337(5) 0.0236(5) 0.0190(4) 0.0016(4) 0.0087(4) 0.0059(4)
C1 0.0330(5) 0.0148(5) 0.0126(4) 0.0020(4) 0.0065(4) 0.0076(4)
S2 0.02227(13) 0.01926(14) 0.01836(12) 0.00078(9) 0.00490(9) 0.00407(10)
N2 0.0299(5) 0.0221(5) 0.0180(4) 0.0017(4) 0.0047(3) 0.0058(4)
C2 0.0275(5) 0.0143(5) 0.0154(4) 0.0027(4) 0.0088(4) 0.0056(4)
N11 0.0247(4) 0.0205(5) 0.0160(4) 0.0026(3) 0.0073(3) 0.0076(4)
N10 0.0278(5) 0.0193(5) 0.0194(4) 0.0038(3) 0.0080(3) 0.0069(4)
N12 0.0280(5) 0.0185(5) 0.0211(4) -0.0006(3) 0.0111(4) 0.0041(4)
C10 0.0135(4) 0.0180(5) 0.0156(4) 0.0003(4) 0.0023(3) 0.0033(3)
N21 0.0341(5) 0.0226(5) 0.0142(4) 0.0019(3) 0.0068(3) 0.0076(4)
N20 0.0343(5) 0.0192(5) 0.0168(4) 0.0036(3) 0.0068(4) 0.0086(4)
C20 0.0184(4) 0.0208(5) 0.0162(4) 0.0019(4) 0.0069(3) 0.0052(4)
N22 0.0301(5) 0.0187(5) 0.0173(4) 0.0002(3) 0.0049(3) 0.0042(4)

loop_
_atom_type_symbol
_atom_type_description
_atom_type_scat_dispersion_real
_atom_type_scat_dispersion_imag
_atom_type_scat_source
C C 0.003 0.002 'International Tables Vol C Tables 4.2.6.8 and 6.1.1.4'
H H 0 0 'International Tables Vol C Tables 4.2.6.8 and 6.1.1.4'
N N 0.006 0.003 'International Tables Vol C Tables 4.2.6.8 and 6.1.1.4'
S S 0.125 0.123 'International Tables Vol C Tables 4.2.6.8 and 6.1.1.4'

loop_
_geom_angle_atom_site_label_1
_geom_angle_atom_site_label_2
_geom_angle_atom_site_label_3
_geom_angle
N1 C1 S1 178.39(9)
N2 C2 S2 179.22(10)
C10 N11 H11A 120
C10 N11 H11B 120
H11A N11 H11B 120
C10 N10 H10A 120
C10 N10 H10B 120
H10A N10 H10B 120
C10 N12 H12A 120
C10 N12 H12B 120
H12A N12 H12B 120
N10 C10 N12 120.02(9)
N10 C10 N11 119.78(10)
N12 C10 N11 120.19(10)
C20 N21 H21A 120
C20 N21 H21B 120
H21A N21 H21B 120
C20 N20 H20A 120
C20 N20 H20B 120
H20A N20 H20B 120
N22 C20 N20 120.07(9)
N22 C20 N21 119.94(10)
N20 C20 N21 119.98(10)
C20 N22 H22A 120
C20 N22 H22B 120
H22A N22 H22B 120

loop_
_geom_bond_atom_site_label_1
_geom_bond_atom_site_label_2
_geom_bond_distance
S1 C1 1.6579(12)
N1 C1 1.1645(16)
S2 C2 1.6581(11)
N2 C2 1.1625(14)
N11 C10 1.3348(13)
N11 H11A 0.88
N11 H11B 0.88
N10 C10 1.3235(14)
N10 H10A 0.88
N10 H10B 0.88
N12 C10 1.3237(14)
N12 H12A 0.88
N12 H12B 0.88
N21 C20 1.3331(13)
N21 H21A 0.88
N21 H21B 0.88
N20 C20 1.3263(15)
N20 H20A 0.88
N20 H20B 0.88
C20 N22 1.3253(15)
N22 H22A 0.88
N22 H22B 0.88

loop_
_geom_hbond_atom_site_label_D
_geom_hbond_atom_site_label_H
_geom_hbond_atom_site_label_A
_geom_hbond_site_symmetry_A
_geom_hbond_distance_DH
_geom_hbond_distance_HA
_geom_hbond_distance_DA
_geom_hbond_angle_DHA
N11 H11A S2 1_545 0.88 2.83 3.6101(10) 149.2
N11 H11B S2 . 0.88 2.67 3.4812(10) 154.3
N10 H10A N1 2_556 0.88 2.36 3.1259(14) 145.8
N10 H10A N2 2_556 0.88 2.54 3.0601(14) 118.5
N10 H10B S2 1_545 0.88 2.58 3.4194(10) 160.8
N12 H12A N1 2_556 0.88 2.21 3.0187(14) 151.7
N12 H12B S2 . 0.88 2.7 3.5046(10) 153.3
N21 H21A S1 . 0.88 2.78 3.5717(11) 150.5
N21 H21B S1 1_565 0.88 2.76 3.5350(11) 147
N20 H20A N2 2_565 0.88 2.25 3.0390(13) 149
N20 H20B S1 1_565 0.88 2.65 3.4458(10) 151.3
N22 H22A N2 2_565 0.88 2.27 3.0509(14) 148.4
N22 H22A N1 2 0.88 2.63 3.0996(14) 114.8
N22 H22B S1 . 0.88 2.6 3.4326(10) 158.9

_cod_database_fobs_code 2108434
